data_2100096
loop_
_publ_author_name
'Richard E. Marsh'

_publ_section_title
;
 Space group <i>P</i>1: an update
;
_journal_issue 3
_journal_name_full 'Acta Crystallographica Section B'
_journal_page_first 359
_journal_page_last 359
_journal_paper_doi 10.1107/S0108768105009651
_journal_volume 61
_journal_year 2005
_chemical_formula_moiety '2(C24 H20 P), C12 H8 N4 O4 P2 S4'
_chemical_formula_sum 'C60 H48 N4 O4 P4 S4'
_space_group_crystal_system triclinic
_space_group_IT_number 2
_space_group_name_Hall '-P 1'
_space_group_name_H-M_alt 'P -1'
_audit_creation_method CRYM
_cell_angle_alpha 109.57
_cell_angle_beta 96.12
_cell_angle_gamma 106.49
_cell_formula_units_Z 1
_cell_length_a 9.1650
_cell_length_b 12.5090
_cell_length_c 13.5870
_cell_volume 1371.817
_cod_data_source_file bk0148.cif
_cod_data_source_block YEQKAG
_cod_depositor_comments
;
 Updating space group information and adding the symmetry operation list.

 Antanas Vaitkus,
 2018-06-14

  Added moiety chemical formula and Z value from Marsh (2005) paper.
  The summary chemical formula is calculated from moiety formula using
  AdHocParser
  (svn://www.crystallography.net/cod-tools/trunk/Formulae/AdHocParser.yp,
  revision 1441.)

  Andrius Merkys
  2013-11-11
;
_cod_original_sg_symbol_H-M P-1
_cod_original_formula_sum 'not given'
_cod_database_code 2100096

loop_
_space_group_symop_id
_space_group_symop_operation_xyz
1 x,y,z
2 -x,-y,-z

loop_
_atom_site_label
_atom_site_fract_x
_atom_site_fract_y
_atom_site_fract_z
_atom_site_type_symbol
P1 -0.13047 -0.08846 -0.05790 P
S1 -0.17927 -0.24920 -0.05262 S
S2 -0.28521 -0.06241 -0.14911 S
N1 0.05945 -0.02600 -0.06715 N
C1 0.13640 -0.05705 -0.14895 C
C2 0.28885 0.01555 -0.14020 C
H1 0.33895 0.08415 -0.07920 H
C3 0.36445 -0.01520 -0.22245 C
H2 0.46435 0.03310 -0.21715 H
C4 0.28915 -0.11880 -0.31280 C
C5 0.13865 -0.19360 -0.32270 C
H3 0.08990 -0.26450 -0.38390 H
C6 0.06220 -0.16175 -0.24125 C
H4 -0.03890 -0.20960 -0.24775 H
N2 0.36750 -0.15075 -0.39990 N
O1 0.49470 -0.08035 -0.39530 O
O2 0.30335 -0.24705 -0.47650 O
P3 0.70667 0.61682 0.30777 P
C13 0.53420 0.63690 0.25180 C
C14 0.44120 0.55830 0.15175 C
H9 0.46305 0.49225 0.11455 H
C15 0.31475 0.58165 0.10910 C
H10 0.24825 0.52515 0.03555 H
C16 0.27905 0.68065 0.16585 C
H11 0.18930 0.69570 0.13570 H
C17 0.37025 0.75910 0.26515 C
H12 0.34435 0.82630 0.30425 H
C18 0.50010 0.73990 0.30835 C
H13 0.56650 0.79695 0.37630 H
C19 0.86710 0.74950 0.32805 C
C20 0.97505 0.81380 0.42500 C
H14 0.96365 0.79035 0.48320 H
C21 1.10040 0.91375 0.43505 C
H15 1.17495 0.95920 0.50210 H
C22 1.11760 0.94780 0.34925 C
H16 1.19835 1.01175 0.35625 H
C23 1.01020 0.88355 0.25270 C
H17 1.02265 0.90650 0.19555 H
C24 0.88415 0.78535 0.24160 C
H18 0.80895 0.74195 0.17535 H
C25 0.70150 0.59970 0.43380 C
C26 0.63070 0.66125 0.50800 C
H19 0.57555 0.70695 0.49030 H
C27 0.64195 0.65455 0.60775 C
H20 0.59450 0.69815 0.65840 H
C28 0.71975 0.58570 0.63395 C
H21 0.72805 0.58130 0.70475 H
C29 0.78745 0.52305 0.56055 C
H22 0.83345 0.48135 0.57625 H
C30 0.77995 0.52915 0.45995 C
H23 0.82825 0.48510 0.40885 H
C31 0.73685 0.48710 0.21760 C
C32 0.88025 0.49850 0.18755 C
H24 0.95885 0.57475 0.21185 H
C33 0.90540 0.39730 0.12220 C
H25 1.00290 0.40480 0.10225 H
C34 0.78990 0.28460 0.08525 C
H26 0.80795 0.21530 0.03890 H
C35 0.64840 0.27255 0.11545 C
H27 0.57120 0.19695 0.09110 H
C36 0.62175 0.37285 0.18155 C
H28 0.52270 0.36420 0.20365 H
